data_2020372
loop_
_publ_author_name
'Rosu, C.'
'Weakley, T.J.R.'

_publ_section_title
;
 Hexasodium tetrahydrogen
 (di(triaquanickelo)icosatungstodibismuthate(III)(10-)) 36-hydrate, Na6 H4
 (Bi2 Ni2 W20 O70 (H2 O)6) . 36(H2 O)
;
_journal_name_full 'Acta Crystallographica C (39,1983-)'
_journal_page_first 1
_journal_page_last 1
_journal_volume 55
_journal_year 1999
_chemical_formula_sum 'Bi2 H88 Na6 Ni1.62 O112 W20.38'
_chemical_name_systematic 'Na6 H4 (Bi2 Ni1.62 W20.38 O70 (H2 O)6) (H2 O)36'
_space_group_IT_number 14
_symmetry_space_group_name_Hall '-P 2yn'
_symmetry_space_group_name_H-M 'P 1 21/n 1'
_cell_angle_alpha 90
_cell_angle_beta 94.812
_cell_angle_gamma 90
_cell_formula_units_Z 2
_cell_length_a 12.889
_cell_length_b 25.096
_cell_length_c 16.189
_cell_volume 5218.075
_citation_journal_id_ASTM ACSCEE
_cod_data_source_file Rosu_ACSCEE_1999_197.cif
_cod_data_source_block H88Bi2Na6Ni1.62O112W20.38
_cod_original_sg_symbol_Hall '-P 2ybc (x-z,y,z)'
_cod_original_formula_sum 'H88 Bi2 Na6 Ni1.62 O112 W20.38'
_cod_database_code 2020372

loop_
_symmetry_equiv_pos_as_xyz
x,y,z
-x+1/2,y+1/2,-z+1/2
-x,-y,-z
x-1/2,-y-1/2,z-1/2

loop_
_atom_site_label
_atom_site_type_symbol
_atom_site_fract_x
_atom_site_fract_y
_atom_site_fract_z
_atom_site_occupancy
_atom_site_U_iso_or_equiv
O31 O-2 0.7385 0.5416 0.3529 1 0.0
Na2 Na+1 -0.0764 0.7121 0.2548 1 0.0
O56 O-2 0.278 0.913 0.57 1 0.0
W4 W+6 0.1828 0.63916 0.34056 1 0.0
O43 O-2 -0.149 0.7534 0.372 1 0.0
O33 O-2 0.6452 0.5961 0.6981 1 0.0
O27 O-2 0.1296 0.6955 0.5349 1 0.0
O35 O-2 0.707 0.44 0.4087 1 0.0
O16 O-2 0.2589 0.5748 0.1564 1 0.0
O54 O-2 0.222 1.027 0.5 1 0.0
O18 O-2 0.4976 0.4664 0.3985 1 0.0
O50 O-2 -0.034 0.8093 0.2 1 0.0
O25 O-2 0.0563 0.6641 0.3382 1 0.0
O3 O-2 0.5489 0.5654 0.3351 1 0.0
O23 O-2 0.5343 0.5108 0.0998 1 0.0
O32 O-2 0.6307 0.5266 0.484 1 0.0
O55 O-2 0.618 0.591 0.883 1 0.0
O30 O-2 0.5622 0.7775 0.2458 1 0.0
O45 O-2 -0.05 0.5284 0.2667 1 0.0
O36 O-2 0.7796 0.5876 0.5799 1 0.0
O19 O-2 0.6042 0.4836 0.264 1 0.0
O26 O-2 0.2377 0.6523 0.68 1 0.0
O22 O-2 0.6538 0.5796 0.2076 1 0.0
Na3 Na+1 0.606 0.6593 0.786 0.333 0.0
O51 O-2 0.634 0.848 0.454 1 0.0
Na4 Na+1 0.205 0.855 0.475 0.333 0.0
O7 O-2 0.6964 0.6394 0.4167 1 0.0
O17 O-2 0.3947 0.511 0.2241 1 0.0
W9 W+6 0.52888 0.53593 0.20008 1 0.0
W10 W+6 0.65335 0.56862 0.60242 1 0.0
O44 O-2 0.594 0.715 0.887 1 0.0
O34 O-2 0.4549 0.6023 0.1742 1 0.0
O12 O-2 0.3439 0.6653 0.5251 1 0.0
O47 O-2 -0.041 0.6211 0.706 1 0.0
O10 O-2 0.2658 0.6993 0.38 1 0.0
W8 W+6 0.7009 0.60966 0.31224 1 0.0
Bi1 Bi+3 0.43246 0.58689 0.41481 1 0.0
O42 O-2 0.014 0.6856 0.1418 1 0.0
W2 W+6 0.524 0.72595 0.30391 1 0.0
O46 O-2 0.738 0.7118 0.74 1 0.0
W6 W+6 0.33211 0.64286 0.18041 1 0.0
O48 O-2 0.083 0.83 0.573 1 0.0
O49 O-2 0.435 0.7717 0.0524 1 0.0
W5 W+6 0.25743 0.52881 0.251 1 0.0
O37 O-2 0.3147 0.774 0.505 1 0.0
O24 O-2 0.3136 0.6665 0.0825 1 0.0
O2 O-2 0.3313 0.6026 0.306 1 0.0
Na5 Na+1 0.538 0.9147 0.4444 0.333 0.0
Ni1 Ni+2 0.2131 0.6312 0.5624 0.81 0.0
O53 O-2 0.121 0.948 0.475 1 0.0
W7 W+6 0.62415 0.49388 0.38754 1 0.0
O41 O-2 -0.0692 0.6058 0.4577 1 0.0
O13 O-2 0.2024 0.6071 0.4399 1 0.0
O14 O-2 0.1423 0.5697 0.2852 1 0.0
O5 O-2 0.6285 0.7371 0.3988 1 0.0
O6 O-2 0.508 0.73 0.5273 1 0.0
O15 O-2 0.698 0.4962 0.6418 1 0.0
O9 O-2 0.4114 0.6993 0.2346 1 0.0
O52 O-2 0.395 0.872 0.395 1 0.0
O28 O-2 0.0789 0.5895 0.5835 1 0.0
W11 W+6 0.2131 0.6312 0.5624 0.19 0.0
W1 W+6 0.62114 0.68804 0.48751 1 0.0
O21 O-2 0.8198 0.6321 0.2862 1 0.0
O1 O-2 0.4822 0.6679 0.4012 1 0.0
O8 O-2 0.4337 0.762 0.37 1 0.0
O11 O-2 0.208 0.6663 0.2264 1 0.0
O4 O-2 0.7197 0.7099 0.5566 1 0.0
O20 O-2 0.612 0.6707 0.2749 1 0.0
O39 O-2 -0.234 0.7314 0.172 1 0.0
O40 O-2 0.099 0.5037 0.4481 1 0.0
Na1 Na+1 -0.0868 0.5095 0.407 1 0.0
W3 W+6 0.37302 0.72141 0.46204 1 0.0
O38 O-2 0.1855 0.477 0.2063 1 0.0
O29 O-2 0.5772 0.6244 0.5394 1 0.0
